data_7060751
loop_
_publ_author_name
'Cai, Yi-Hong'
'Chih, Hsin-Yun'
'Lee, Gene-Hsiang'
'Lai, Chung K.'

_publ_section_title
;
 Aggregation-induced emissions in the mesogenic BF2 complexes of
 aroylhydrazines
;
_journal_issue 28
_journal_name_full 'New Journal of Chemistry'
_journal_page_first 12557
_journal_page_last 12568
_journal_paper_doi 10.1039/D1NJ02001C
_journal_volume 45
_journal_year 2021
_chemical_formula_sum 'C30 H43 B F2 N2 O3'
_chemical_formula_weight 528.47
_space_group_crystal_system triclinic
_space_group_IT_number 2
_space_group_name_Hall '-P 1'
_space_group_name_H-M_alt 'P -1'
_atom_sites_solution_hydrogens geom
_audit_creation_method SHELXL-2018/3
_audit_update_record
;
2021-02-20 deposited with the CCDC.	2021-06-15 downloaded from the CCDC.
;
_cell_angle_alpha 67.7447(12)
_cell_angle_beta 79.9145(13)
_cell_angle_gamma 76.0472(12)
_cell_formula_units_Z 2
_cell_length_a 7.9360(4)
_cell_length_b 13.5817(7)
_cell_length_c 14.9895(8)
_cell_measurement_reflns_used 9814
_cell_measurement_temperature 200(2)
_cell_measurement_theta_max 75.05
_cell_measurement_theta_min 3.58
_cell_volume 1444.83(13)
_computing_cell_refinement 'Bruker SAINT'
_computing_data_collection 'Bruker APEX3'
_computing_data_reduction 'Bruker SAINT'
_computing_molecular_graphics 'Bruker SHELXTL'
_computing_publication_material 'Bruker SHELXTL'
_computing_structure_refinement 'SHELXL-2018/3 (Sheldrick, 2018)'
_computing_structure_solution 'SHELXT (Sheldrick, 2015)'
_diffrn_ambient_temperature 200(2)
_diffrn_measured_fraction_theta_full 0.995
_diffrn_measured_fraction_theta_max 0.994
_diffrn_measurement_device_type 'Bruker D8 VENTURE'
_diffrn_measurement_method '\f and \w scans'
_diffrn_radiation_type CuK\a
_diffrn_radiation_wavelength 1.54178
_diffrn_reflns_av_R_equivalents 0.0193
_diffrn_reflns_av_unetI/netI 0.0257
_diffrn_reflns_Laue_measured_fraction_full 0.995
_diffrn_reflns_Laue_measured_fraction_max 0.994
_diffrn_reflns_limit_h_max 9
_diffrn_reflns_limit_h_min -8
_diffrn_reflns_limit_k_max 16
_diffrn_reflns_limit_k_min -17
_diffrn_reflns_limit_l_max 18
_diffrn_reflns_limit_l_min -18
_diffrn_reflns_number 11230
_diffrn_reflns_point_group_measured_fraction_full 0.995
_diffrn_reflns_point_group_measured_fraction_max 0.994
_diffrn_reflns_theta_full 67.679
_diffrn_reflns_theta_max 74.992
_diffrn_reflns_theta_min 3.583
_exptl_absorpt_coefficient_mu 0.695
_exptl_absorpt_correction_T_max 0.7539
_exptl_absorpt_correction_T_min 0.6928
_exptl_absorpt_correction_type multi-scan
_exptl_absorpt_process_details 'Bruker SADABS'
_exptl_crystal_colour colourless
_exptl_crystal_density_diffrn 1.215
_exptl_crystal_description rod
_exptl_crystal_F_000 568
_exptl_crystal_size_max 0.379
_exptl_crystal_size_mid 0.248
_exptl_crystal_size_min 0.184
_refine_diff_density_max 0.245
_refine_diff_density_min -0.278
_refine_diff_density_rms 0.034
_refine_ls_extinction_method none
_refine_ls_goodness_of_fit_ref 1.028
_refine_ls_hydrogen_treatment constr
_refine_ls_matrix_type full
_refine_ls_number_parameters 345
_refine_ls_number_reflns 5899
_refine_ls_number_restraints 0
_refine_ls_restrained_S_all 1.028
_refine_ls_R_factor_all 0.0413
_refine_ls_R_factor_gt 0.0393
_refine_ls_shift/su_max 0.001
_refine_ls_shift/su_mean 0.000
_refine_ls_structure_factor_coef Fsqd
_refine_ls_weighting_details 'w=1/[\s^2^(Fo^2^)+(0.0548P)^2^+0.3653P] where P=(Fo^2^+2Fc^2^)/3'
_refine_ls_weighting_scheme calc
_refine_ls_wR_factor_gt 0.1081
_refine_ls_wR_factor_ref 0.1106
_reflns_Friedel_coverage 0.000
_reflns_number_gt 5533
_reflns_number_total 5899
_reflns_threshold_expression 'I > 2\s(I)'
_cod_data_source_file d1nj02001c2.cif
_cod_data_source_block ic19718
_cod_depositor_comments 'Adding full bibliography for 7060751.cif.'
_cod_database_code 7060751
_shelx_shelxl_version_number 2018/3
_shelx_space_group_comment
; 
The symmetry employed for this shelxl refinement is uniquely defined 
by the following loop, which should always be used as a source of 
symmetry information in preference to the above space-group names. 
They are only intended as comments. 
;
_shelx_estimated_absorpt_t_min 0.779
_shelx_estimated_absorpt_t_max 0.883

loop_
_space_group_symop_operation_xyz
'x, y, z'
'-x, -y, -z'

loop_
_atom_site_label
_atom_site_type_symbol
_atom_site_fract_x
_atom_site_fract_y
_atom_site_fract_z
_atom_site_U_iso_or_equiv
_atom_site_adp_type
_atom_site_occupancy
_atom_site_site_symmetry_order
_atom_site_calc_flag
_atom_site_refinement_flags_posn
_atom_site_refinement_flags_adp
_atom_site_refinement_flags_occupancy
_atom_site_disorder_assembly
_atom_site_disorder_group
B1 B 0.53849(16) 0.48602(9) 0.69756(8) 0.0284(2) Uani 1 1 d . . . . .
F1 F 0.46904(9) 0.40108(5) 0.70160(5) 0.03608(17) Uani 1 1 d . . . . .
F2 F 0.68999(9) 0.45226(5) 0.74133(5) 0.03825(17) Uani 1 1 d . . . . .
N1 N 0.56865(11) 0.56633(7) 0.58778(6) 0.02524(18) Uani 1 1 d . . . . .
N2 N 0.46491(11) 0.66909(7) 0.57866(6) 0.02842(19) Uani 1 1 d . . . . .
O1 O 0.41011(11) 0.56246(6) 0.73467(5) 0.03589(19) Uani 1 1 d . . . . .
O2 O 1.13381(11) 0.19516(6) 0.46443(5) 0.03564(19) Uani 1 1 d . . . . .
O3 O -0.05355(10) 1.01173(6) 0.74471(5) 0.03370(18) Uani 1 1 d . . . . .
C1 C 0.66754(13) 0.55684(8) 0.51188(7) 0.0274(2) Uani 1 1 d . . . . .
H1 H 0.661274 0.620174 0.455344 0.033 Uiso 1 1 calc R U . . .
C2 C 0.78634(13) 0.46120(8) 0.50305(7) 0.0273(2) Uani 1 1 d . . . . .
C3 C 0.88359(14) 0.47275(8) 0.41361(8) 0.0294(2) Uani 1 1 d . . . . .
H3 H 0.868180 0.541432 0.362974 0.035 Uiso 1 1 calc R U . . .
C4 C 1.00207(14) 0.38660(9) 0.39678(8) 0.0306(2) Uani 1 1 d . . . . .
H4 H 1.067094 0.396237 0.335503 0.037 Uiso 1 1 calc R U . . .
C5 C 1.02427(13) 0.28600(9) 0.47083(8) 0.0288(2) Uani 1 1 d . . . . .
C6 C 0.92823(16) 0.27277(9) 0.56082(8) 0.0351(2) Uani 1 1 d . . . . .
H6 H 0.943899 0.203931 0.611248 0.042 Uiso 1 1 calc R U . . .
C7 C 0.81159(15) 0.35837(9) 0.57691(8) 0.0342(2) Uani 1 1 d . . . . .
H7 H 0.747210 0.348265 0.638403 0.041 Uiso 1 1 calc R U . . .
C8 C 0.38281(13) 0.65801(8) 0.66383(7) 0.0272(2) Uani 1 1 d . . . . .
C9 C 0.26369(13) 0.74789(8) 0.68629(8) 0.0280(2) Uani 1 1 d . . . . .
C10 C 0.22473(14) 0.84960(9) 0.61357(8) 0.0299(2) Uani 1 1 d . . . . .
H10 H 0.271917 0.859420 0.548677 0.036 Uiso 1 1 calc R U . . .
C11 C 0.11847(14) 0.93548(9) 0.63550(8) 0.0308(2) Uani 1 1 d . . . . .
H11 H 0.092871 1.004255 0.585847 0.037 Uiso 1 1 calc R U . . .
C12 C 0.04824(13) 0.92134(8) 0.73099(8) 0.0287(2) Uani 1 1 d . . . . .
C13 C 0.08462(15) 0.82052(9) 0.80366(8) 0.0323(2) Uani 1 1 d . . . . .
H13 H 0.036392 0.810575 0.868414 0.039 Uiso 1 1 calc R U . . .
C14 C 0.19204(15) 0.73443(9) 0.78083(8) 0.0324(2) Uani 1 1 d . . . . .
H14 H 0.216886 0.665512 0.830392 0.039 Uiso 1 1 calc R U . . .
C15 C 1.22819(14) 0.19779(9) 0.37266(8) 0.0304(2) Uani 1 1 d . . . . .
H15A H 1.308668 0.249546 0.351946 0.036 Uiso 1 1 calc R U . . .
H15B H 1.146547 0.220265 0.322483 0.036 Uiso 1 1 calc R U . . .
C16 C 1.32912(15) 0.08405(9) 0.38757(8) 0.0335(2) Uani 1 1 d . . . . .
H16A H 1.246622 0.033332 0.411179 0.040 Uiso 1 1 calc R U . . .
H16B H 1.409566 0.063293 0.438035 0.040 Uiso 1 1 calc R U . . .
C17 C 1.43381(14) 0.07284(9) 0.29542(8) 0.0306(2) Uani 1 1 d . . . . .
H17A H 1.519485 0.121465 0.273256 0.037 Uiso 1 1 calc R U . . .
H17B H 1.353966 0.096415 0.244184 0.037 Uiso 1 1 calc R U . . .
C18 C 1.53043(14) -0.04306(9) 0.30929(8) 0.0333(2) Uani 1 1 d . . . . .
H18A H 1.613807 -0.065745 0.358628 0.040 Uiso 1 1 calc R U . . .
H18B H 1.445452 -0.092223 0.333726 0.040 Uiso 1 1 calc R U . . .
C19 C 1.62908(14) -0.05396(9) 0.21568(8) 0.0314(2) Uani 1 1 d . . . . .
H19A H 1.714824 -0.005321 0.192145 0.038 Uiso 1 1 calc R U . . .
H19B H 1.545447 -0.029245 0.166179 0.038 Uiso 1 1 calc R U . . .
C20 C 1.72483(14) -0.16876(9) 0.22542(8) 0.0331(2) Uani 1 1 d . . . . .
H20A H 1.815492 -0.191488 0.270753 0.040 Uiso 1 1 calc R U . . .
H20B H 1.641130 -0.218616 0.253624 0.040 Uiso 1 1 calc R U . . .
C21 C 1.81039(14) -0.17897(9) 0.12934(9) 0.0350(2) Uani 1 1 d . . . . .
H21A H 1.893812 -0.128940 0.101082 0.042 Uiso 1 1 calc R U . . .
H21B H 1.719634 -0.156343 0.084075 0.042 Uiso 1 1 calc R U . . .
C22 C 1.90660(17) -0.29354(11) 0.13876(11) 0.0457(3) Uani 1 1 d . . . . .
H22A H 1.998909 -0.315841 0.182063 0.069 Uiso 1 1 calc R U . . .
H22B H 1.958321 -0.295040 0.074821 0.069 Uiso 1 1 calc R U . . .
H22C H 1.824421 -0.343403 0.165445 0.069 Uiso 1 1 calc R U . . .
C23 C -0.12457(14) 1.00534(9) 0.84114(8) 0.0307(2) Uani 1 1 d . . . . .
H23A H -0.029849 0.980779 0.884264 0.037 Uiso 1 1 calc R U . . .
H23B H -0.204792 0.953207 0.867080 0.037 Uiso 1 1 calc R U . . .
C24 C -0.22180(14) 1.11744(9) 0.83568(8) 0.0301(2) Uani 1 1 d . . . . .
H24A H -0.314746 1.141045 0.791578 0.036 Uiso 1 1 calc R U . . .
H24B H -0.140286 1.168731 0.808088 0.036 Uiso 1 1 calc R U . . .
C25 C -0.30339(14) 1.12168(9) 0.93454(8) 0.0316(2) Uani 1 1 d . . . . .
H25A H -0.386245 1.071218 0.961772 0.038 Uiso 1 1 calc R U . . .
H25B H -0.210740 1.097218 0.978940 0.038 Uiso 1 1 calc R U . . .
C26 C -0.39918(15) 1.23533(9) 0.92864(8) 0.0328(2) Uani 1 1 d . . . . .
H26A H -0.313637 1.284065 0.906211 0.039 Uiso 1 1 calc R U . . .
H26B H -0.483804 1.261915 0.879436 0.039 Uiso 1 1 calc R U . . .
C27 C -0.49580(16) 1.24277(10) 1.02328(8) 0.0375(3) Uani 1 1 d . . . . .
H27A H -0.410438 1.221449 1.071338 0.045 Uiso 1 1 calc R U . . .
H27B H -0.575989 1.190605 1.048176 0.045 Uiso 1 1 calc R U . . .
C28 C -0.60011(18) 1.35550(10) 1.01364(9) 0.0420(3) Uani 1 1 d . . . . .
H28A H -0.518480 1.406700 0.991239 0.050 Uiso 1 1 calc R U . . .
H28B H -0.680652 1.377896 0.962930 0.050 Uiso 1 1 calc R U . . .
C29 C -0.7041(2) 1.36570(13) 1.10406(12) 0.0638(4) Uani 1 1 d . . . . .
H29A H -0.622537 1.349029 1.153101 0.077 Uiso 1 1 calc R U . . .
H29B H -0.778755 1.310376 1.129375 0.077 Uiso 1 1 calc R U . . .
C30 C -0.8179(2) 1.47465(13) 1.09302(12) 0.0598(4) Uani 1 1 d . . . . .
H30A H -0.745045 1.529748 1.072234 0.090 Uiso 1 1 calc R U . . .
H30B H -0.883813 1.472741 1.155202 0.090 Uiso 1 1 calc R U . . .
H30C H -0.899186 1.492568 1.044425 0.090 Uiso 1 1 calc R U . . .

loop_
_atom_site_aniso_label
_atom_site_aniso_U_11
_atom_site_aniso_U_22
_atom_site_aniso_U_33
_atom_site_aniso_U_23
_atom_site_aniso_U_13
_atom_site_aniso_U_12
B1 0.0337(6) 0.0245(5) 0.0244(5) -0.0081(4) -0.0005(4) -0.0033(4)
F1 0.0405(4) 0.0260(3) 0.0386(4) -0.0083(3) 0.0010(3) -0.0091(3)
F2 0.0422(4) 0.0381(4) 0.0314(3) -0.0095(3) -0.0109(3) -0.0015(3)
N1 0.0278(4) 0.0206(4) 0.0268(4) -0.0091(3) -0.0032(3) -0.0020(3)
N2 0.0320(4) 0.0215(4) 0.0302(4) -0.0102(3) -0.0015(3) -0.0013(3)
O1 0.0463(5) 0.0253(4) 0.0272(4) -0.0070(3) 0.0038(3) 0.0002(3)
O2 0.0419(4) 0.0309(4) 0.0280(4) -0.0127(3) 0.0011(3) 0.0050(3)
O3 0.0398(4) 0.0289(4) 0.0296(4) -0.0140(3) 0.0029(3) 0.0001(3)
C1 0.0313(5) 0.0244(5) 0.0257(5) -0.0082(4) -0.0028(4) -0.0046(4)
C2 0.0289(5) 0.0263(5) 0.0268(5) -0.0107(4) -0.0029(4) -0.0030(4)
C3 0.0334(5) 0.0263(5) 0.0269(5) -0.0085(4) -0.0021(4) -0.0049(4)
C4 0.0325(5) 0.0318(5) 0.0264(5) -0.0122(4) 0.0027(4) -0.0049(4)
C5 0.0289(5) 0.0292(5) 0.0297(5) -0.0146(4) -0.0038(4) -0.0002(4)
C6 0.0441(6) 0.0279(5) 0.0261(5) -0.0079(4) -0.0010(4) 0.0020(4)
C7 0.0414(6) 0.0296(5) 0.0256(5) -0.0099(4) 0.0022(4) 0.0005(4)
C8 0.0306(5) 0.0242(5) 0.0280(5) -0.0103(4) -0.0023(4) -0.0058(4)
C9 0.0297(5) 0.0260(5) 0.0303(5) -0.0128(4) -0.0001(4) -0.0061(4)
C10 0.0343(5) 0.0282(5) 0.0268(5) -0.0122(4) 0.0018(4) -0.0047(4)
C11 0.0362(5) 0.0257(5) 0.0281(5) -0.0097(4) -0.0006(4) -0.0033(4)
C12 0.0288(5) 0.0277(5) 0.0319(5) -0.0151(4) 0.0001(4) -0.0041(4)
C13 0.0375(6) 0.0319(5) 0.0263(5) -0.0123(4) 0.0036(4) -0.0058(4)
C14 0.0384(6) 0.0266(5) 0.0296(5) -0.0094(4) 0.0000(4) -0.0045(4)
C15 0.0311(5) 0.0327(5) 0.0271(5) -0.0141(4) 0.0009(4) -0.0023(4)
C16 0.0342(5) 0.0333(6) 0.0293(5) -0.0129(4) -0.0024(4) 0.0028(4)
C17 0.0301(5) 0.0310(5) 0.0306(5) -0.0146(4) -0.0003(4) -0.0014(4)
C18 0.0333(5) 0.0314(6) 0.0344(6) -0.0146(4) -0.0009(4) -0.0016(4)
C19 0.0290(5) 0.0297(5) 0.0362(6) -0.0155(4) 0.0010(4) -0.0035(4)
C20 0.0304(5) 0.0306(5) 0.0385(6) -0.0158(5) -0.0019(4) -0.0010(4)
C21 0.0312(5) 0.0347(6) 0.0408(6) -0.0189(5) -0.0003(4) -0.0023(4)
C22 0.0412(6) 0.0407(7) 0.0573(8) -0.0281(6) 0.0031(6) 0.0005(5)
C23 0.0325(5) 0.0317(5) 0.0286(5) -0.0146(4) 0.0025(4) -0.0048(4)
C24 0.0301(5) 0.0306(5) 0.0300(5) -0.0140(4) 0.0006(4) -0.0035(4)
C25 0.0338(5) 0.0304(5) 0.0281(5) -0.0120(4) 0.0015(4) -0.0023(4)
C26 0.0367(6) 0.0290(5) 0.0304(5) -0.0119(4) 0.0039(4) -0.0047(4)
C27 0.0449(6) 0.0339(6) 0.0306(6) -0.0141(5) 0.0022(5) -0.0013(5)
C28 0.0492(7) 0.0351(6) 0.0408(6) -0.0188(5) 0.0036(5) -0.0032(5)
C29 0.0782(11) 0.0515(9) 0.0504(8) -0.0252(7) 0.0095(7) 0.0094(8)
C30 0.0591(9) 0.0604(9) 0.0663(10) -0.0424(8) -0.0049(7) 0.0094(7)

loop_
_atom_type_symbol
_atom_type_description
_atom_type_scat_dispersion_real
_atom_type_scat_dispersion_imag
_atom_type_scat_source
C C 0.0181 0.0091 'International Tables Vol C Tables 4.2.6.8 and 6.1.1.4'
H H 0.0000 0.0000 'International Tables Vol C Tables 4.2.6.8 and 6.1.1.4'
B B 0.0090 0.0039 'International Tables Vol C Tables 4.2.6.8 and 6.1.1.4'
N N 0.0311 0.0180 'International Tables Vol C Tables 4.2.6.8 and 6.1.1.4'
O O 0.0492 0.0322 'International Tables Vol C Tables 4.2.6.8 and 6.1.1.4'
F F 0.0727 0.0534 'International Tables Vol C Tables 4.2.6.8 and 6.1.1.4'

loop_
_geom_angle_atom_site_label_1
_geom_angle_atom_site_label_2
_geom_angle_atom_site_label_3
_geom_angle
_geom_angle_site_symmetry_1
_geom_angle_site_symmetry_3
_geom_angle_publ_flag
F2 B1 F1 112.43(9) . . ?
F2 B1 O1 112.29(9) . . ?
F1 B1 O1 111.60(9) . . ?
F2 B1 N1 110.35(9) . . ?
F1 B1 N1 111.18(9) . . ?
O1 B1 N1 98.17(8) . . ?
C1 N1 N2 117.07(8) . . ?
C1 N1 B1 134.35(8) . . ?
N2 N1 B1 108.53(7) . . ?
C8 N2 N1 105.09(8) . . ?
C8 O1 B1 108.83(8) . . ?
C5 O2 C15 118.99(8) . . ?
C12 O3 C23 118.63(8) . . ?
N1 C1 C2 127.64(9) . . ?
C3 C2 C7 117.94(9) . . ?
C3 C2 C1 116.69(9) . . ?
C7 C2 C1 125.37(9) . . ?
C4 C3 C2 121.80(10) . . ?
C3 C4 C5 119.09(10) . . ?
O2 C5 C4 125.43(9) . . ?
O2 C5 C6 114.58(9) . . ?
C4 C5 C6 119.99(9) . . ?
C7 C6 C5 120.56(10) . . ?
C6 C7 C2 120.62(10) . . ?
N2 C8 O1 119.37(9) . . ?
N2 C8 C9 122.67(9) . . ?
O1 C8 C9 117.95(9) . . ?
C14 C9 C10 119.11(9) . . ?
C14 C9 C8 120.37(9) . . ?
C10 C9 C8 120.49(9) . . ?
C11 C10 C9 120.48(10) . . ?
C10 C11 C12 119.97(10) . . ?
O3 C12 C13 124.82(9) . . ?
O3 C12 C11 115.09(9) . . ?
C13 C12 C11 120.09(9) . . ?
C14 C13 C12 119.51(10) . . ?
C13 C14 C9 120.84(10) . . ?
O2 C15 C16 106.29(8) . . ?
C15 C16 C17 112.69(9) . . ?
C16 C17 C18 112.82(9) . . ?
C19 C18 C17 112.26(9) . . ?
C18 C19 C20 114.23(9) . . ?
C21 C20 C19 113.08(9) . . ?
C20 C21 C22 113.26(10) . . ?
O3 C23 C24 107.26(8) . . ?
C23 C24 C25 112.42(9) . . ?
C26 C25 C24 112.11(9) . . ?
C27 C26 C25 114.49(9) . . ?
C26 C27 C28 113.28(10) . . ?
C29 C28 C27 115.26(11) . . ?
C28 C29 C30 115.39(13) . . ?

loop_
_geom_bond_atom_site_label_1
_geom_bond_atom_site_label_2
_geom_bond_distance
_geom_bond_site_symmetry_2
_geom_bond_publ_flag
B1 F2 1.3671(14) . ?
B1 F1 1.3712(13) . ?
B1 O1 1.4677(13) . ?
B1 N1 1.6072(14) . ?
N1 C1 1.2949(13) . ?
N1 N2 1.4090(11) . ?
N2 C8 1.2990(13) . ?
O1 C8 1.3266(13) . ?
O2 C5 1.3528(12) . ?
O2 C15 1.4385(12) . ?
O3 C12 1.3625(12) . ?
O3 C23 1.4345(12) . ?
C1 C2 1.4456(14) . ?
C2 C3 1.3979(14) . ?
C2 C7 1.4100(15) . ?
C3 C4 1.3880(14) . ?
C4 C5 1.3906(15) . ?
C5 C6 1.3982(15) . ?
C6 C7 1.3718(15) . ?
C8 C9 1.4631(14) . ?
C9 C14 1.3915(15) . ?
C9 C10 1.4013(15) . ?
C10 C11 1.3779(14) . ?
C11 C12 1.4002(14) . ?
C12 C13 1.3909(15) . ?
C13 C14 1.3896(15) . ?
C15 C16 1.5108(14) . ?
C16 C17 1.5224(14) . ?
C17 C18 1.5280(14) . ?
C18 C19 1.5233(14) . ?
C19 C20 1.5247(14) . ?
C20 C21 1.5224(15) . ?
C21 C22 1.5240(16) . ?
C23 C24 1.5104(14) . ?
C24 C25 1.5261(14) . ?
C25 C26 1.5241(14) . ?
C26 C27 1.5168(15) . ?
C27 C28 1.5211(16) . ?
C28 C29 1.4940(18) . ?
C29 C30 1.5018(19) . ?
